data_4318039
loop_
_publ_author_name
'Franck Gascoin'
'Slavi C. Sevov'

_publ_section_title
;
 Niobium-Arsenic Zintl Phases: A6NbAs5 (A = K, Rb, Cs), K6NbTlAs4, and
 K8NbPbAs5 with Edge-Bridged Niobium-Centered Tetrahedra of Arsenic,
 [NbAs4M]n- Where M = As, Tl, Pb
;
_journal_name_full 'Inorganic Chemistry'
_journal_page_first 2820
_journal_page_last 2825
_journal_paper_doi 10.1021/ic020036n
_journal_volume 41
_journal_year 2002
_chemical_formula_moiety K6TlNbAs4
_chemical_formula_sum 'As4 K6 Nb Tl'
_chemical_formula_weight 831.56
_chemical_name_common K6TlNbAs4
_chemical_name_systematic
;
  ?
;
_space_group_IT_number 62
_symmetry_cell_setting orthorhombic
_symmetry_space_group_name_Hall '-P 2ac 2n'
_symmetry_space_group_name_H-M 'P n m a'
_atom_sites_solution_hydrogens geom
_atom_sites_solution_primary direct
_atom_sites_solution_secondary difmap
_audit_creation_method SHELXL-97
_cell_angle_alpha 90.00
_cell_angle_beta 90.00
_cell_angle_gamma 90.00
_cell_formula_units_Z 4
_cell_length_a 18.7860(10)
_cell_length_b 10.4442(4)
_cell_length_c 7.7150(10)
_cell_measurement_reflns_used 25
_cell_measurement_temperature 293(2)
_cell_measurement_theta_max 12
_cell_measurement_theta_min 10
_cell_volume 1513.7(2)
_computing_cell_refinement CAD4_(Enraf-Nonius,_1977
_computing_data_collection CAD4_(Enraf-Nonius,_1977
_computing_data_reduction SDS_Package_(Enraf-Nonius,_1985
_computing_molecular_graphics 'Bruker SHELXTL-V5.1'
_computing_publication_material 'Bruker SHELXTL-V5.1'
_computing_structure_refinement 'Bruker SHELXTL-V5.1'
_computing_structure_solution 'Bruker SHELXTL-V5.1'
_diffrn_ambient_temperature 293(2)
_diffrn_measured_fraction_theta_full 0.852
_diffrn_measured_fraction_theta_max 0.852
_diffrn_measurement_device_type Enraf-Nonius_CAD4
_diffrn_measurement_method omega-2theta
_diffrn_radiation_monochromator graphite
_diffrn_radiation_source 'fine-focus sealed tube'
_diffrn_radiation_type MoK\a
_diffrn_radiation_wavelength 0.71073
_diffrn_reflns_av_R_equivalents 0.0000
_diffrn_reflns_av_sigmaI/netI 0.0368
_diffrn_reflns_limit_h_max 22
_diffrn_reflns_limit_h_min 0
_diffrn_reflns_limit_k_max 0
_diffrn_reflns_limit_k_min -12
_diffrn_reflns_limit_l_max 9
_diffrn_reflns_limit_l_min 0
_diffrn_reflns_number 1207
_diffrn_reflns_theta_full 24.99
_diffrn_reflns_theta_max 24.99
_diffrn_reflns_theta_min 2.85
_diffrn_standards_interval_count 200
_diffrn_standards_interval_time 120
_diffrn_standards_number 3
_exptl_absorpt_coefficient_mu 21.671
_exptl_absorpt_correction_T_max 0.7416
_exptl_absorpt_correction_T_min 0.2250
_exptl_absorpt_correction_type semi-empirical
_exptl_absorpt_process_details 'four psi-scans'
_exptl_crystal_colour black
_exptl_crystal_density_diffrn 3.649
_exptl_crystal_density_method 'not measured'
_exptl_crystal_description plate
_exptl_crystal_F_000 1472
_exptl_crystal_size_max 0.18
_exptl_crystal_size_mid 0.18
_exptl_crystal_size_min 0.04
_refine_diff_density_max 0.879
_refine_diff_density_min -0.895
_refine_diff_density_rms 0.235
_refine_ls_extinction_coef 0.00069(9)
_refine_ls_extinction_expression Fc^*^=kFc[1+0.001xFc^2^\l^3^/sin(2\q)]^-1/4^
_refine_ls_extinction_method SHELXL
_refine_ls_goodness_of_fit_ref 1.085
_refine_ls_hydrogen_treatment mixed
_refine_ls_matrix_type full
_refine_ls_number_parameters 65
_refine_ls_number_reflns 1207
_refine_ls_number_restraints 0
_refine_ls_restrained_S_all 1.085
_refine_ls_R_factor_all 0.0479
_refine_ls_R_factor_gt 0.0335
_refine_ls_shift/su_max 0.000
_refine_ls_shift/su_mean 0.000
_refine_ls_structure_factor_coef Fsqd
_refine_ls_weighting_details 'calc w=1/[\s^2^(Fo^2^)+(0.0372P)^2^+0.0000P] where P=(Fo^2^+2Fc^2^)/3'
_refine_ls_weighting_scheme calc
_refine_ls_wR_factor_gt 0.0713
_refine_ls_wR_factor_ref 0.0762
_reflns_number_gt 997
_reflns_number_total 1207
_reflns_threshold_expression >2sigma(I)
_cod_data_source_file ic020036n_2.cif
_cod_data_source_block K6TlNbAs4
_cod_depositor_comments
;
The following automatic conversions were performed:

'_symmetry_cell_setting' value 'Orthorhombic' changed to
'orthorhombic' according to the built-in table from CIF Core
dictionary named 'cif_core.dic' version 2.4.1 from 2010-06-29.

Automatic conversion script
Id: cif_fix_values 1646 2011-03-28 12:23:43Z adriana 
;
_cod_database_code 4318039

loop_
_symmetry_equiv_pos_as_xyz
'x, y, z'
'-x+1/2, -y, z+1/2'
'-x, y+1/2, -z'
'x+1/2, -y+1/2, -z+1/2'
'-x, -y, -z'
'x-1/2, y, -z-1/2'
'x, -y-1/2, z'
'-x-1/2, y-1/2, z-1/2'

loop_
_atom_site_label
_atom_site_type_symbol
_atom_site_fract_x
_atom_site_fract_y
_atom_site_fract_z
_atom_site_U_iso_or_equiv
_atom_site_adp_type
_atom_site_occupancy
_atom_site_symmetry_multiplicity
_atom_site_calc_flag
_atom_site_refinement_flags
_atom_site_disorder_assembly
_atom_site_disorder_group
Tl Tl 0.44879(3) 0.2500 0.93594(7) 0.02900(19) Uani 1 2 d S . .
Nb Nb 0.32987(6) 0.2500 0.60604(13) 0.0170(3) Uani 1 2 d S . .
As1 As 0.33009(9) 0.2500 0.28870(16) 0.0260(3) Uani 1 2 d S . .
As2 As 0.20454(8) 0.2500 0.70826(17) 0.0242(3) Uani 1 2 d S . .
As3 As 0.39804(6) 0.05538(8) 0.71427(11) 0.0225(2) Uani 1 1 d . . .
K1 K 0.5047(2) 0.2500 0.4412(5) 0.0542(10) Uani 1 2 d S . .
K2 K 0.25724(12) 0.04516(19) 0.9953(2) 0.0278(5) Uani 1 1 d . . .
K3 K 0.42173(14) -0.0181(2) 0.2173(4) 0.0475(7) Uani 1 1 d . . .
K4 K 0.6508(2) 0.2500 1.1808(4) 0.0422(9) Uani 1 2 d S . .

loop_
_atom_site_aniso_label
_atom_site_aniso_U_11
_atom_site_aniso_U_22
_atom_site_aniso_U_33
_atom_site_aniso_U_23
_atom_site_aniso_U_13
_atom_site_aniso_U_12
Tl 0.0268(3) 0.0257(3) 0.0345(3) 0.000 -0.0092(3) 0.000
Nb 0.0175(6) 0.0138(5) 0.0198(5) 0.000 -0.0029(5) 0.000
As1 0.0311(9) 0.0243(6) 0.0225(6) 0.000 -0.0042(6) 0.000
As2 0.0195(8) 0.0195(6) 0.0337(7) 0.000 -0.0013(7) 0.000
As3 0.0211(5) 0.0162(4) 0.0303(5) 0.0024(4) -0.0012(4) 0.0017(4)
K1 0.035(2) 0.066(2) 0.061(2) 0.000 0.014(2) 0.000
K2 0.0316(12) 0.0271(10) 0.0247(9) 0.0040(9) 0.0011(9) -0.0020(10)
K3 0.0293(13) 0.0298(11) 0.0834(18) 0.0025(13) -0.0026(14) 0.0013(11)
K4 0.049(2) 0.0278(15) 0.0497(19) 0.000 0.0214(18) 0.000

loop_
_atom_type_symbol
_atom_type_description
_atom_type_scat_dispersion_real
_atom_type_scat_dispersion_imag
_atom_type_scat_source
K K 0.2009 0.2494 'International Tables Vol C Tables 4.2.6.8 and 6.1.1.4'
As As 0.0499 2.0058 'International Tables Vol C Tables 4.2.6.8 and 6.1.1.4'
Tl Tl -2.8358 9.6688 'International Tables Vol C Tables 4.2.6.8 and 6.1.1.4'
Nb Nb -2.0727 0.6215 'International Tables Vol C Tables 4.2.6.8 and 6.1.1.4'

loop_
_geom_angle_atom_site_label_1
_geom_angle_atom_site_label_2
_geom_angle_atom_site_label_3
_geom_angle
_geom_angle_site_symmetry_1
_geom_angle_site_symmetry_3
_geom_angle_publ_flag
As3 Tl As3 92.15(4) . 7_565 ?
As3 Tl Nb 47.29(2) . . ?
As3 Tl Nb 47.29(2) 7_565 . ?
As3 Tl K3 75.88(5) . 1_556 ?
As3 Tl K3 152.00(5) 7_565 1_556 ?
Nb Tl K3 111.23(5) . 1_556 ?
As3 Tl K3 152.00(5) . 7_566 ?
As3 Tl K3 75.88(5) 7_565 7_566 ?
Nb Tl K3 111.23(5) . 7_566 ?
K3 Tl K3 102.95(9) 1_556 7_566 ?
As3 Tl K3 63.16(5) . 5_656 ?
As3 Tl K3 120.63(5) 7_565 5_656 ?
Nb Tl K3 101.38(5) . 5_656 ?
K3 Tl K3 76.74(7) 1_556 5_656 ?
K3 Tl K3 144.54(3) 7_566 5_656 ?
As3 Tl K3 120.63(5) . 3_656 ?
As3 Tl K3 63.16(5) 7_565 3_656 ?
Nb Tl K3 101.38(5) . 3_656 ?
K3 Tl K3 144.54(3) 1_556 3_656 ?
K3 Tl K3 76.74(7) 7_566 3_656 ?
K3 Tl K3 83.69(8) 5_656 3_656 ?
As3 Tl K1 60.36(4) . . ?
As3 Tl K1 60.36(4) 7_565 . ?
Nb Tl K1 56.66(7) . . ?
K3 Tl K1 128.49(4) 1_556 . ?
K3 Tl K1 128.49(4) 7_566 . ?
K3 Tl K1 60.55(6) 5_656 . ?
K3 Tl K1 60.55(6) 3_656 . ?
As3 Tl K1 132.30(2) . 1_556 ?
As3 Tl K1 132.30(2) 7_565 1_556 ?
Nb Tl K1 153.81(6) . 1_556 ?
K3 Tl K1 56.73(5) 1_556 1_556 ?
K3 Tl K1 56.73(5) 7_566 1_556 ?
K3 Tl K1 98.05(6) 5_656 1_556 ?
K3 Tl K1 98.05(6) 3_656 1_556 ?
K1 Tl K1 149.53(12) . 1_556 ?
As3 Tl K2 98.23(4) . 7_565 ?
As3 Tl K2 53.94(3) 7_565 7_565 ?
Nb Tl K2 61.18(3) . 7_565 ?
K3 Tl K2 102.13(5) 1_556 7_565 ?
K3 Tl K2 54.22(5) 7_566 7_565 ?
K3 Tl K2 161.23(5) 5_656 7_565 ?
K3 Tl K2 105.60(5) 3_656 7_565 ?
K1 Tl K2 109.36(6) . 7_565 ?
K1 Tl K2 96.74(6) 1_556 7_565 ?
As3 Tl K2 53.94(3) . . ?
As3 Tl K2 98.23(4) 7_565 . ?
Nb Tl K2 61.18(3) . . ?
K3 Tl K2 54.22(5) 1_556 . ?
K3 Tl K2 102.13(5) 7_566 . ?
K3 Tl K2 105.60(5) 5_656 . ?
K3 Tl K2 161.23(5) 3_656 . ?
K1 Tl K2 109.36(6) . . ?
K1 Tl K2 96.74(6) 1_556 . ?
K2 Tl K2 61.06(6) 7_565 . ?
As3 Tl K4 124.92(3) . . ?
As3 Tl K4 124.92(3) 7_565 . ?
Nb Tl K4 157.74(5) . . ?
K3 Tl K4 81.77(5) 1_556 . ?
K3 Tl K4 81.77(5) 7_566 . ?
K3 Tl K4 62.95(5) 5_656 . ?
K3 Tl K4 62.95(5) 3_656 . ?
K1 Tl K4 101.08(8) . . ?
K1 Tl K4 48.45(7) 1_556 . ?
K2 Tl K4 135.77(4) 7_565 . ?
K2 Tl K4 135.77(4) . . ?
As1 Nb As2 108.61(7) . . ?
As1 Nb As3 109.12(4) . . ?
As2 Nb As3 111.91(4) . . ?
As1 Nb As3 109.12(4) . 7_565 ?
As2 Nb As3 111.91(4) . 7_565 ?
As3 Nb As3 106.10(6) . 7_565 ?
As1 Nb Tl 138.63(6) . . ?
As2 Nb Tl 112.76(5) . . ?
As3 Nb Tl 54.63(3) . . ?
As3 Nb Tl 54.63(3) 7_565 . ?
As1 Nb K1 68.74(8) . . ?
As2 Nb K1 177.35(8) . . ?
As3 Nb K1 69.45(5) . . ?
As3 Nb K1 69.45(5) 7_565 . ?
Tl Nb K1 69.89(7) . . ?
As1 Nb K2 76.28(4) . 2_554 ?
As2 Nb K2 69.13(4) . 2_554 ?
As3 Nb K2 67.78(4) . 2_554 ?
As3 Nb K2 173.23(5) 7_565 2_554 ?
Tl Nb K2 118.63(4) . 2_554 ?
K1 Nb K2 109.80(5) . 2_554 ?
As1 Nb K2 76.28(4) . 8_665 ?
As2 Nb K2 69.13(4) . 8_665 ?
As3 Nb K2 173.23(5) . 8_665 ?
As3 Nb K2 67.78(4) 7_565 8_665 ?
Tl Nb K2 118.63(4) . 8_665 ?
K1 Nb K2 109.80(5) . 8_665 ?
K2 Nb K2 118.16(8) 2_554 8_665 ?
As1 Nb K2 139.85(4) . 7_565 ?
As2 Nb K2 55.13(4) . 7_565 ?
As3 Nb K2 111.03(5) . 7_565 ?
As3 Nb K2 59.28(4) 7_565 7_565 ?
Tl Nb K2 69.81(4) . 7_565 ?
K1 Nb K2 126.83(6) . 7_565 ?
K2 Nb K2 119.37(4) 2_554 7_565 ?
K2 Nb K2 63.69(2) 8_665 7_565 ?
As1 Nb K2 139.85(4) . . ?
As2 Nb K2 55.13(4) . . ?
As3 Nb K2 59.28(4) . . ?
As3 Nb K2 111.03(5) 7_565 . ?
Tl Nb K2 69.81(4) . . ?
K1 Nb K2 126.83(6) . . ?
K2 Nb K2 63.69(2) 2_554 . ?
K2 Nb K2 119.37(4) 8_665 . ?
K2 Nb K2 65.94(6) 7_565 . ?
As1 Nb K4 56.75(7) . 6_557 ?
As2 Nb K4 51.86(7) . 6_557 ?
As3 Nb K4 126.95(3) . 6_557 ?
As3 Nb K4 126.95(3) 7_565 6_557 ?
Tl Nb K4 164.62(7) . 6_557 ?
K1 Nb K4 125.49(9) . 6_557 ?
K2 Nb K4 59.26(4) 2_554 6_557 ?
K2 Nb K4 59.26(4) 8_665 6_557 ?
K2 Nb K4 97.47(6) 7_565 6_557 ?
K2 Nb K4 97.47(6) . 6_557 ?
Nb As1 K3 99.57(6) . . ?
Nb As1 K3 99.57(6) . 7_565 ?
K3 As1 K3 114.31(10) . 7_565 ?
Nb As1 K4 85.91(8) . 6_557 ?
K3 As1 K4 121.79(5) . 6_557 ?
K3 As1 K4 121.79(5) 7_565 6_557 ?
Nb As1 K2 131.67(5) . 1_554 ?
K3 As1 K2 64.50(6) . 1_554 ?
K3 As1 K2 128.76(7) 7_565 1_554 ?
K4 As1 K2 69.21(6) 6_557 1_554 ?
Nb As1 K2 131.66(5) . 7_564 ?
K3 As1 K2 128.76(7) . 7_564 ?
K3 As1 K2 64.50(6) 7_565 7_564 ?
K4 As1 K2 69.21(6) 6_557 7_564 ?
K2 As1 K2 77.93(7) 1_554 7_564 ?
Nb As1 K1 70.36(8) . . ?
K3 As1 K1 64.51(6) . . ?
K3 As1 K1 64.51(6) 7_565 . ?
K4 As1 K1 156.28(10) 6_557 . ?
K2 As1 K1 127.10(6) 1_554 . ?
K2 As1 K1 127.10(6) 7_564 . ?
Nb As1 K2 65.43(4) . 2_554 ?
K3 As1 K2 67.34(6) . 2_554 ?
K3 As1 K2 164.61(7) 7_565 2_554 ?
K4 As1 K2 62.92(5) 6_557 2_554 ?
K2 As1 K2 66.381(19) 1_554 2_554 ?
K2 As1 K2 127.54(5) 7_564 2_554 ?
K1 As1 K2 105.20(5) . 2_554 ?
Nb As1 K2 65.43(4) . 8_665 ?
K3 As1 K2 164.61(7) . 8_665 ?
K3 As1 K2 67.34(6) 7_565 8_665 ?
K4 As1 K2 62.92(5) 6_557 8_665 ?
K2 As1 K2 127.54(5) 1_554 8_665 ?
K2 As1 K2 66.380(19) 7_564 8_665 ?
K1 As1 K2 105.20(5) . 8_665 ?
K2 As1 K2 106.86(7) 2_554 8_665 ?
Nb As2 K4 90.06(9) . 6_557 ?
Nb As2 K2 85.82(5) . . ?
K4 As2 K2 138.29(4) 6_557 . ?
Nb As2 K2 85.82(5) . 7_565 ?
K4 As2 K2 138.28(4) 6_557 7_565 ?
K2 As2 K2 82.83(8) . 7_565 ?
Nb As2 K3 132.06(5) . 2 ?
K4 As2 K3 78.26(8) 6_557 2 ?
K2 As2 K3 74.19(6) . 2 ?
K2 As2 K3 132.27(7) 7_565 2 ?
Nb As2 K3 132.06(5) . 8_666 ?
K4 As2 K3 78.26(8) 6_557 8_666 ?
K2 As2 K3 132.27(7) . 8_666 ?
K2 As2 K3 74.19(6) 7_565 8_666 ?
K3 As2 K3 91.17(9) 2 8_666 ?
Nb As2 K2 70.29(5) . 2_554 ?
K4 As2 K2 68.12(5) 6_557 2_554 ?
K2 As2 K2 71.461(18) . 2_554 ?
K2 As2 K2 145.65(5) 7_565 2_554 ?
K3 As2 K2 62.15(6) 2 2_554 ?
K3 As2 K2 140.15(7) 8_666 2_554 ?
Nb As2 K2 70.29(5) . 8_665 ?
K4 As2 K2 68.12(5) 6_557 8_665 ?
K2 As2 K2 145.65(5) . 8_665 ?
K2 As2 K2 71.460(18) 7_565 8_665 ?
K3 As2 K2 140.15(7) 2 8_665 ?
K3 As2 K2 62.15(6) 8_666 8_665 ?
K2 As2 K2 119.62(7) 2_554 8_665 ?
Nb As3 Tl 78.08(3) . . ?
Nb As3 K4 133.52(8) . 5_657 ?
Tl As3 K4 128.29(7) . 5_657 ?
Nb As3 K2 81.01(5) . . ?
Tl As3 K2 84.24(4) . . ?
K4 As3 K2 67.23(7) 5_657 . ?
Nb As3 K3 129.41(6) . 5_656 ?
Tl As3 K3 69.93(5) . 5_656 ?
K4 As3 K3 97.02(8) 5_657 5_656 ?
K2 As3 K3 131.18(7) . 5_656 ?
Nb As3 K2 70.40(4) . 2_554 ?
Tl As3 K2 141.56(5) . 2_554 ?
K4 As3 K2 67.28(8) 5_657 2_554 ?
K2 As3 K2 69.83(2) . 2_554 ?
K3 As3 K2 148.30(6) 5_656 2_554 ?
Nb As3 K1 68.38(6) . . ?
Tl As3 K1 75.90(6) . . ?
K4 As3 K1 145.83(7) 5_657 . ?
K2 As3 K1 146.18(6) . . ?
K3 As3 K1 66.49(8) 5_656 . ?
K2 As3 K1 110.66(8) 2_554 . ?
Nb As3 K1 142.68(7) . 5_656 ?
Tl As3 K1 128.50(7) . 5_656 ?
K4 As3 K1 55.27(8) 5_657 5_656 ?
K2 As3 K1 122.42(6) . 5_656 ?
K3 As3 K1 59.37(8) 5_656 5_656 ?
K2 As3 K1 89.81(7) 2_554 5_656 ?
K1 As3 K1 91.23(3) . 5_656 ?
Nb As3 K3 83.85(5) . . ?
Tl As3 K3 133.84(5) . . ?
K4 As3 K3 94.54(7) 5_657 . ?
K2 As3 K3 134.31(6) . . ?
K3 As3 K3 90.93(7) 5_656 . ?
K2 As3 K3 64.48(5) 2_554 . ?
K1 As3 K3 57.95(7) . . ?
K1 As3 K3 58.90(7) 5_656 . ?
K4 K1 As1 124.07(14) 1_554 . ?
K4 K1 Nb 164.97(15) 1_554 . ?
As1 K1 Nb 40.90(6) . . ?
K4 K1 As3 143.76(6) 1_554 . ?
As1 K1 As3 70.66(8) . . ?
Nb K1 As3 42.17(5) . . ?
K4 K1 As3 143.76(6) 1_554 7_565 ?
As1 K1 As3 70.66(8) . 7_565 ?
Nb K1 As3 42.17(5) . 7_565 ?
As3 K1 As3 69.92(8) . 7_565 ?
K4 K1 K3 93.74(10) 1_554 . ?
As1 K1 K3 55.72(7) . . ?
Nb K1 K3 76.83(9) . . ?
As3 K1 K3 66.38(7) . . ?
As3 K1 K3 118.73(12) 7_565 . ?
K4 K1 K3 93.74(10) 1_554 7_565 ?
As1 K1 K3 55.72(7) . 7_565 ?
Nb K1 K3 76.83(9) . 7_565 ?
As3 K1 K3 118.73(12) . 7_565 ?
As3 K1 K3 66.38(7) 7_565 7_565 ?
K3 K1 K3 100.55(13) . 7_565 ?
K4 K1 K3 96.60(11) 1_554 5_656 ?
As1 K1 K3 124.82(9) . 5_656 ?
Nb K1 K3 95.05(8) . 5_656 ?
As3 K1 K3 55.52(6) . 5_656 ?
As3 K1 K3 99.05(10) 7_565 5_656 ?
K3 K1 K3 89.69(6) . 5_656 ?
K3 K1 K3 164.94(10) 7_565 5_656 ?
K4 K1 K3 96.59(11) 1_554 3_656 ?
As1 K1 K3 124.82(9) . 3_656 ?
Nb K1 K3 95.05(8) . 3_656 ?
As3 K1 K3 99.05(10) . 3_656 ?
As3 K1 K3 55.52(6) 7_565 3_656 ?
K3 K1 K3 164.95(10) . 3_656 ?
K3 K1 K3 89.69(6) 7_565 3_656 ?
K3 K1 K3 78.29(11) 5_656 3_656 ?
K4 K1 As3 55.63(5) 1_554 5_656 ?
As1 K1 As3 109.88(7) . 5_656 ?
Nb K1 As3 123.55(6) . 5_656 ?
As3 K1 As3 88.77(3) . 5_656 ?
As3 K1 As3 157.49(9) 7_565 5_656 ?
K3 K1 As3 54.60(5) . 5_656 ?
K3 K1 As3 133.59(12) 7_565 5_656 ?
K3 K1 As3 61.45(6) 5_656 5_656 ?
K3 K1 As3 124.31(12) 3_656 5_656 ?
K4 K1 As3 55.63(5) 1_554 3_656 ?
As1 K1 As3 109.88(7) . 3_656 ?
Nb K1 As3 123.55(6) . 3_656 ?
As3 K1 As3 157.49(9) . 3_656 ?
As3 K1 As3 88.77(3) 7_565 3_656 ?
K3 K1 As3 133.59(12) . 3_656 ?
K3 K1 As3 54.59(5) 7_565 3_656 ?
K3 K1 As3 124.30(12) 5_656 3_656 ?
K3 K1 As3 61.45(6) 3_656 3_656 ?
As3 K1 As3 111.16(10) 5_656 3_656 ?
K4 K1 Tl 141.58(15) 1_554 . ?
As1 K1 Tl 94.34(9) . . ?
Nb K1 Tl 53.45(6) . . ?
As3 K1 Tl 43.74(4) . . ?
As3 K1 Tl 43.74(4) 7_565 . ?
K3 K1 Tl 110.12(9) . . ?
K3 K1 Tl 110.12(9) 7_565 . ?
K3 K1 Tl 55.49(6) 5_656 . ?
K3 K1 Tl 55.49(6) 3_656 . ?
As3 K1 Tl 115.12(6) 5_656 . ?
As3 K1 Tl 115.12(6) 3_656 . ?
As2 K2 As1 99.36(6) . 1_556 ?
As2 K2 As3 77.42(5) . . ?
As1 K2 As3 95.22(6) 1_556 . ?
As2 K2 As3 105.75(7) . 2 ?
As1 K2 As3 101.59(6) 1_556 2 ?
As3 K2 As3 162.02(7) . 2 ?
As2 K2 As2 161.60(7) . 2 ?
As1 K2 As2 98.97(5) 1_556 2 ?
As3 K2 As2 99.40(6) . 2 ?
As3 K2 As2 71.87(5) 2 2 ?
As2 K2 Nb 126.23(7) . 2 ?
As1 K2 Nb 124.36(6) 1_556 2 ?
As3 K2 Nb 121.98(6) . 2 ?
As3 K2 Nb 41.82(3) 2 2 ?
As2 K2 Nb 40.58(4) 2 2 ?
As2 K2 K3 135.32(8) . 1_556 ?
As1 K2 K3 56.82(6) 1_556 1_556 ?
As3 K2 K3 69.09(6) . 1_556 ?
As3 K2 K3 115.31(7) 2 1_556 ?
As2 K2 K3 56.52(6) 2 1_556 ?
Nb K2 K3 96.92(6) 2 1_556 ?
As2 K2 K4 115.64(8) . 5_657 ?
As1 K2 K4 124.56(9) 1_556 5_657 ?
As3 K2 K4 56.31(5) . 5_657 ?
As3 K2 K4 107.85(7) 2 5_657 ?
As2 K2 K4 50.92(6) 2 5_657 ?
Nb K2 K4 66.08(6) 2 5_657 ?
K3 K2 K4 68.23(8) 1_556 5_657 ?
As2 K2 As1 96.67(5) . 2 ?
As1 K2 As1 162.40(7) 1_556 2 ?
As3 K2 As1 95.30(5) . 2 ?
As3 K2 As1 66.84(5) 2 2 ?
As2 K2 As1 65.37(4) 2 2 ?
Nb K2 As1 38.29(3) 2 2 ?
K3 K2 As1 114.69(7) 1_556 2 ?
K4 K2 As1 52.56(7) 5_657 2 ?
As2 K2 K4 85.28(6) . 6_558 ?
As1 K2 K4 55.07(6) 1_556 6_558 ?
As3 K2 K4 142.69(8) . 6_558 ?
As3 K2 K4 54.94(5) 2 6_558 ?
As2 K2 K4 106.61(6) 2 6_558 ?
Nb K2 K4 94.93(6) 2 6_558 ?
K3 K2 K4 103.84(8) 1_556 6_558 ?
K4 K2 K4 157.29(9) 5_657 6_558 ?
As1 K2 K4 119.60(8) 2 6_558 ?
As2 K2 Nb 39.05(4) . . ?
As1 K2 Nb 91.51(5) 1_556 . ?
As3 K2 Nb 39.72(3) . . ?
As3 K2 Nb 144.50(7) 2 . ?
As2 K2 Nb 138.80(7) 2 . ?
Nb K2 Nb 143.77(6) 2 . ?
K3 K2 Nb 99.53(7) 1_556 . ?
K4 K2 Nb 90.61(6) 5_657 . ?
As1 K2 Nb 105.56(5) 2 . ?
K4 K2 Nb 111.94(6) 6_558 . ?
As2 K2 K2 143.06(9) . 2 ?
As1 K2 K2 62.07(5) 1_556 2 ?
As3 K2 K2 132.39(9) . 2 ?
As3 K2 K2 53.79(5) 2 2 ?
As2 K2 K2 50.39(5) 2 2 ?
Nb K2 K2 62.29(6) 2 2 ?
K3 K2 K2 63.47(7) 1_556 2 ?
K4 K2 K2 100.72(9) 5_657 2 ?
As1 K2 K2 100.53(7) 2 2 ?
K4 K2 K2 57.80(6) 6_558 2 ?
Nb K2 K2 153.24(9) . 2 ?
As1 K3 As2 104.01(8) . 2_554 ?
As1 K3 As3 125.21(8) . 5_656 ?
As2 K3 As3 127.54(8) 2_554 5_656 ?
As1 K3 Tl 61.08(5) . 1_554 ?
As2 K3 Tl 130.22(8) 2_554 1_554 ?
As3 K3 Tl 92.39(6) 5_656 1_554 ?
As1 K3 K2 58.69(6) . 1_554 ?
As2 K3 K2 61.32(6) 2_554 1_554 ?
As3 K3 K2 159.68(10) 5_656 1_554 ?
Tl K3 K2 71.90(6) 1_554 1_554 ?
As1 K3 Tl 163.83(9) . 5_656 ?
As2 K3 Tl 89.17(6) 2_554 5_656 ?
As3 K3 Tl 46.90(4) 5_656 5_656 ?
Tl K3 Tl 103.26(7) 1_554 5_656 ?
K2 K3 Tl 122.92(9) 1_554 5_656 ?
As1 K3 K1 59.77(8) . . ?
As2 K3 K1 149.16(11) 2_554 . ?
As3 K3 K1 66.04(8) 5_656 . ?
Tl K3 K1 67.99(7) 1_554 . ?
K2 K3 K1 116.92(9) 1_554 . ?
Tl K3 K1 112.38(9) 5_656 . ?
As1 K3 K1 127.08(9) . 5_656 ?
As2 K3 K1 79.35(7) 2_554 5_656 ?
As3 K3 K1 57.99(7) 5_656 5_656 ?
Tl K3 K1 149.23(10) 1_554 5_656 ?
K2 K3 K1 138.86(10) 1_554 5_656 ?
Tl K3 K1 63.96(7) 5_656 5_656 ?
K1 K3 K1 90.31(6) . 5_656 ?
As1 K3 As3 67.46(5) . . ?
As2 K3 As3 94.60(7) 2_554 . ?
As3 K3 As3 89.07(7) 5_656 . ?
Tl K3 As3 117.02(7) 1_554 . ?
K2 K3 As3 109.34(8) 1_554 . ?
Tl K3 As3 121.54(7) 5_656 . ?
K1 K3 As3 55.67(7) . . ?
K1 K3 As3 59.65(6) 5_656 . ?
As1 K3 K2 62.37(6) . 2_554 ?
As2 K3 K2 51.11(5) 2_554 2_554 ?
As3 K3 K2 137.35(9) 5_656 2_554 ?
Tl K3 K2 120.00(7) 1_554 2_554 ?
K2 K3 K2 62.98(4) 1_554 2_554 ?
Tl K3 K2 133.71(7) 5_656 2_554 ?
K1 K3 K2 99.20(9) . 2_554 ?
K1 K3 K2 83.68(8) 5_656 2_554 ?
As3 K3 K2 52.85(5) . 2_554 ?
As1 K3 K4 116.35(9) . 5_656 ?
As2 K3 K4 48.47(6) 2_554 5_656 ?
As3 K3 K4 111.75(9) 5_656 5_656 ?
Tl K3 K4 93.12(7) 1_554 5_656 ?
K2 K3 K4 58.08(7) 1_554 5_656 ?
Tl K3 K4 65.73(7) 5_656 5_656 ?
K1 K3 K4 160.47(11) . 5_656 ?
K1 K3 K4 104.99(7) 5_656 5_656 ?
As3 K3 K4 143.06(9) . 5_656 ?
K2 K3 K4 94.57(8) 2_554 5_656 ?
As1 K3 K3 113.09(9) . 5_655 ?
As2 K3 K3 120.31(10) 2_554 5_655 ?
As3 K3 K3 58.61(6) 5_656 5_655 ?
Tl K3 K3 52.14(5) 1_554 5_655 ?
K2 K3 K3 101.09(10) 1_554 5_655 ?
Tl K3 K3 51.12(5) 5_656 5_655 ?
K1 K3 K3 90.52(10) . 5_655 ?
K1 K3 K3 109.34(10) 5_656 5_655 ?
As3 K3 K3 141.96(10) . 5_655 ?
K2 K3 K3 163.82(11) 2_554 5_655 ?
K4 K3 K3 73.15(9) 5_656 5_655 ?
As2 K4 As1 75.41(9) 6_657 6_657 ?
As2 K4 K1 144.77(16) 6_657 1_556 ?
As1 K4 K1 139.81(14) 6_657 1_556 ?
As2 K4 As3 108.07(6) 6_657 5_657 ?
As1 K4 As3 104.57(8) 6_657 5_657 ?
K1 K4 As3 69.10(6) 1_556 5_657 ?
As2 K4 As3 108.07(6) 6_657 3_657 ?
As1 K4 As3 104.57(8) 6_657 3_657 ?
K1 K4 As3 69.10(6) 1_556 3_657 ?
As3 K4 As3 138.02(11) 5_657 3_657 ?
As2 K4 K2 60.95(5) 6_657 5_657 ?
As1 K4 K2 64.52(6) 6_657 5_657 ?
K1 K4 K2 125.46(5) 1_556 5_657 ?
As3 K4 K2 56.45(4) 5_657 5_657 ?
As3 K4 K2 165.43(11) 3_657 5_657 ?
As2 K4 K2 60.95(5) 6_657 3_657 ?
As1 K4 K2 64.52(6) 6_657 3_657 ?
K1 K4 K2 125.46(5) 1_556 3_657 ?
As3 K4 K2 165.43(11) 5_657 3_657 ?
As3 K4 K2 56.45(4) 3_657 3_657 ?
K2 K4 K2 109.04(11) 5_657 3_657 ?
As2 K4 K2 116.74(10) 6_657 6_658 ?
As1 K4 K2 55.72(7) 6_657 6_658 ?
K1 K4 K2 92.05(10) 1_556 6_658 ?
As3 K4 K2 57.78(5) 5_657 6_658 ?
As3 K4 K2 120.31(10) 3_657 6_658 ?
K2 K4 K2 62.84(4) 5_657 6_658 ?
K2 K4 K2 116.65(11) 3_657 6_658 ?
As2 K4 K2 116.73(10) 6_657 4_557 ?
As1 K4 K2 55.72(7) 6_657 4_557 ?
K1 K4 K2 92.05(10) 1_556 4_557 ?
As3 K4 K2 120.31(10) 5_657 4_557 ?
As3 K4 K2 57.78(5) 3_657 4_557 ?
K2 K4 K2 116.65(11) 5_657 4_557 ?
K2 K4 K2 62.84(4) 3_657 4_557 ?
K2 K4 K2 67.53(9) 6_658 4_557 ?
As2 K4 Nb 38.08(5) 6_657 6_657 ?
As1 K4 Nb 37.34(5) 6_657 6_657 ?
K1 K4 Nb 177.15(15) 1_556 6_657 ?
As3 K4 Nb 110.77(6) 5_657 6_657 ?
As3 K4 Nb 110.77(6) 3_657 6_657 ?
K2 K4 Nb 54.66(5) 5_657 6_657 ?
K2 K4 Nb 54.66(5) 3_657 6_657 ?
K2 K4 Nb 85.58(9) 6_658 6_657 ?
K2 K4 Nb 85.58(9) 4_557 6_657 ?
As2 K4 K3 53.27(6) 6_657 5_656 ?
As1 K4 K3 112.33(8) 6_657 5_656 ?
K1 K4 K3 99.92(11) 1_556 5_656 ?
As3 K4 K3 62.70(5) 5_657 5_656 ?
As3 K4 K3 129.28(11) 3_657 5_656 ?
K2 K4 K3 53.69(5) 5_657 5_656 ?
K2 K4 K3 111.11(9) 3_657 5_656 ?
K2 K4 K3 109.11(5) 6_658 5_656 ?
K2 K4 K3 167.75(12) 4_557 5_656 ?
Nb K4 K3 82.37(7) 6_657 5_656 ?
As2 K4 K3 53.27(6) 6_657 3_656 ?
As1 K4 K3 112.32(8) 6_657 3_656 ?
K1 K4 K3 99.92(11) 1_556 3_656 ?
As3 K4 K3 129.28(11) 5_657 3_656 ?
As3 K4 K3 62.70(5) 3_657 3_656 ?
K2 K4 K3 111.11(9) 5_657 3_656 ?
K2 K4 K3 53.69(5) 3_657 3_656 ?
K2 K4 K3 167.75(12) 6_658 3_656 ?
K2 K4 K3 109.10(5) 4_557 3_656 ?
Nb K4 K3 82.37(7) 6_657 3_656 ?
K3 K4 K3 71.56(9) 5_656 3_656 ?

loop_
_geom_bond_atom_site_label_1
_geom_bond_atom_site_label_2
_geom_bond_distance
_geom_bond_site_symmetry_2
_geom_bond_publ_flag
Tl As3 2.8222(10) . ?
Tl As3 2.8223(10) 7_565 ?
Tl Nb 3.3865(12) . ?
Tl K3 3.579(3) 1_556 ?
Tl K3 3.579(3) 7_566 ?
Tl K3 3.630(3) 5_656 ?
Tl K3 3.630(3) 3_656 ?
Tl K1 3.959(4) . ?
Tl K1 4.037(4) 1_556 ?
Tl K2 4.211(2) 7_565 ?
Tl K2 4.211(2) . ?
Tl K4 4.240(4) . ?
Nb As1 2.4483(17) . ?
Nb As2 2.4831(19) . ?
Nb As3 2.5434(11) . ?
Nb As3 2.5434(11) 7_565 ?
Nb K1 3.522(4) . ?
Nb K2 3.593(2) 2_554 ?
Nb K2 3.593(2) 8_665 ?
Nb K2 3.931(2) 7_565 ?
Nb K2 3.931(2) . ?
Nb K4 4.026(4) 6_557 ?
As1 K3 3.333(3) . ?
As1 K3 3.333(3) 7_565 ?
As1 K4 3.376(4) 6_557 ?
As1 K2 3.402(2) 1_554 ?
As1 K2 3.402(2) 7_564 ?
As1 K1 3.485(5) . ?
As1 K2 3.838(2) 2_554 ?
As1 K2 3.838(2) 8_665 ?
As2 K4 3.167(4) 6_557 ?
As2 K2 3.234(2) . ?
As2 K2 3.234(2) 7_565 ?
As2 K3 3.391(3) 2 ?
As2 K3 3.391(3) 8_666 ?
As2 K2 3.566(2) 2_554 ?
As2 K2 3.566(2) 8_665 ?
As3 K4 3.4162(15) 5_657 ?
As3 K2 3.422(2) . ?
As3 K3 3.449(3) 5_656 ?
As3 K2 3.531(2) 2_554 ?
As3 K1 3.547(3) . ?
As3 K1 3.866(2) 5_656 ?
As3 K3 3.936(3) . ?
K1 K4 3.402(5) 1_554 ?
K1 As3 3.547(3) 7_565 ?
K1 K3 3.641(4) . ?
K1 K3 3.641(4) 7_565 ?
K1 K3 3.836(4) 5_656 ?
K1 K3 3.836(4) 3_656 ?
K1 As3 3.866(2) 5_656 ?
K1 As3 3.867(2) 3_656 ?
K2 As1 3.402(2) 1_556 ?
K2 As3 3.531(2) 2 ?
K2 As2 3.566(2) 2 ?
K2 Nb 3.593(2) 2 ?
K2 K3 3.594(3) 1_556 ?
K2 K4 3.786(3) 5_657 ?
K2 As1 3.838(2) 2 ?
K2 K4 3.849(4) 6_558 ?
K2 K2 3.9804(11) 2 ?
K3 As2 3.391(3) 2_554 ?
K3 As3 3.449(3) 5_656 ?
K3 Tl 3.579(3) 1_554 ?
K3 K2 3.594(3) 1_554 ?
K3 Tl 3.630(3) 5_656 ?
K3 K1 3.836(4) 5_656 ?
K3 K2 3.998(4) 2_554 ?
K3 K4 4.142(4) 5_656 ?
K3 K3 4.476(6) 5_655 ?
K4 As2 3.167(4) 6_657 ?
K4 As1 3.376(4) 6_657 ?
K4 K1 3.402(5) 1_556 ?
K4 As3 3.4161(15) 5_657 ?
K4 As3 3.4162(15) 3_657 ?
K4 K2 3.786(3) 5_657 ?
K4 K2 3.786(3) 3_657 ?
K4 K2 3.849(4) 6_658 ?
K4 K2 3.849(4) 4_557 ?
K4 Nb 4.026(4) 6_657 ?
K4 K3 4.142(4) 5_656 ?
K4 K3 4.142(4) 3_656 ?
